data_4107197
loop_
_publ_author_name
'Venugopal Thottempudi'
'Jean'ne M. Shreeve'

_publ_contact_author_address
;
Laboratory for the Structure of Matter
Naval Research Laboratory
Washington, DC 20375
;
_publ_contact_author_email damon.parrish@nrl.navy.mil
_publ_contact_author_fax 202-767-6874
_publ_contact_author_name 'Dr Damon A. Parrish'
_publ_contact_author_phone 202-404-2141
_publ_section_title
;
 Synthesis and Promising Properties of a New Family of High-Density
 Energetic Salts of 5-Nitro-3-trinitromethyl-1H-1,2,4-triazole and
 5,5'-Bis(trinitromethyl)-3,3'-azo-1H-1,2,4-triazole
;
_journal_name_full 'Journal of the American Chemical Society'
_journal_page_first 19982
_journal_page_last 19992
_journal_paper_doi 10.1021/ja208990z
_journal_volume 133
_journal_year 2011
_chemical_formula_moiety 'C2 H5 N5, 0.5(C6 H2 N14 O12, H2 O1, C1 H4 O1'
_chemical_formula_sum 'C6 H11 N12 O8'
_chemical_formula_weight 379.27
_chemical_name_systematic
; 
 1,2,4-triazole-3,5-diamine (E)-1,2-bis(3-(trinitromethyl)-1H-1,2,4-
 triazol-5-yl)diazene methanol hydrate 
;
_space_group_IT_number 2
_symmetry_cell_setting triclinic
_symmetry_space_group_name_Hall '-P 1'
_symmetry_space_group_name_H-M 'P -1'
_atom_sites_solution_hydrogens geom
_atom_sites_solution_primary direct
_atom_sites_solution_secondary difmap
_audit_creation_date 2010-09-07
_audit_creation_method 'from SHELXTL CIF, local template and enCIFer'
_cell_angle_alpha 77.063(19)
_cell_angle_beta 79.437(19)
_cell_angle_gamma 85.652(18)
_cell_formula_units_Z 2
_cell_length_a 6.041(10)
_cell_length_b 8.879(14)
_cell_length_c 14.65(2)
_cell_measurement_temperature 100(2)
_cell_volume 752(2)
_computing_cell_refinement 'Bruker APEX2 v2010.3-0 (Bruker, 2009)'
_computing_data_collection 'Bruker APEX2 v2010.3-0 (Bruker, 2009)'
_computing_data_reduction
;
Bruker SAINT v7.68A (Bruker, 2009), Bruker XPREP v2008/2 (Bruker, 2008)
;
_computing_molecular_graphics 'Bruker SHELXTL v2008/4 (Bruker, 2008)'
_computing_publication_material 'Bruker SHELXTL v2008/4 (Bruker, 2008)'
_computing_structure_refinement 'Bruker SHELXTL v2008/4 (Bruker, 2008)'
_computing_structure_solution 'Bruker SHELXTL v2008/4 (Bruker, 2008)'
_diffrn_ambient_temperature 100(2)
_diffrn_measured_fraction_theta_full 0.978
_diffrn_measured_fraction_theta_max 0.978
_diffrn_measurement_device_type 'Bruker SMART APEX II CCD'
_diffrn_measurement_method '\w scans'
_diffrn_radiation_monochromator graphite
_diffrn_radiation_source 'fine focus sealed tube'
_diffrn_radiation_type MoK\a
_diffrn_radiation_wavelength 0.71073
_diffrn_reflns_av_R_equivalents 0.1096
_diffrn_reflns_av_sigmaI/netI 0.1486
_diffrn_reflns_limit_h_max 5
_diffrn_reflns_limit_h_min -6
_diffrn_reflns_limit_k_max 8
_diffrn_reflns_limit_k_min -8
_diffrn_reflns_limit_l_max 14
_diffrn_reflns_limit_l_min -14
_diffrn_reflns_number 3921
_diffrn_reflns_theta_full 20.84
_diffrn_reflns_theta_max 20.84
_diffrn_reflns_theta_min 1.45
_exptl_absorpt_coefficient_mu 0.152
_exptl_absorpt_correction_T_max 0.9746
_exptl_absorpt_correction_T_min 0.9428
_exptl_absorpt_correction_type multi-scan
_exptl_absorpt_process_details 'SADABS v2008/1 (Bruker, 2008)'
_exptl_crystal_colour orange
_exptl_crystal_density_diffrn 1.674
_exptl_crystal_description 'thin plate'
_exptl_crystal_F_000 390
_exptl_crystal_size_max 0.16
_exptl_crystal_size_mid 0.07
_exptl_crystal_size_min 0.01
_refine_diff_density_max 0.288
_refine_diff_density_min -0.314
_refine_diff_density_rms 0.079
_refine_ls_extinction_method none
_refine_ls_goodness_of_fit_ref 0.981
_refine_ls_hydrogen_treatment mixed
_refine_ls_matrix_type full
_refine_ls_number_parameters 243
_refine_ls_number_reflns 1543
_refine_ls_number_restraints 0
_refine_ls_restrained_S_all 0.981
_refine_ls_R_factor_all 0.1698
_refine_ls_R_factor_gt 0.0750
_refine_ls_shift/su_max 0.000
_refine_ls_shift/su_mean 0.000
_refine_ls_structure_factor_coef Fsqd
_refine_ls_weighting_details 'calc w=1/[\s^2^(Fo^2^)+(0.1159P)^2^+0.0000P] where P=(Fo^2^+2Fc^2^)/3'
_refine_ls_weighting_scheme calc
_refine_ls_wR_factor_gt 0.1749
_refine_ls_wR_factor_ref 0.2242
_reflns_number_gt 750
_reflns_number_total 1543
_reflns_threshold_expression I>2\s(I)
_cod_data_source_file ja208990z_si_001.cif
_cod_data_source_block shrv130
_cod_database_code 4107197

loop_
_symmetry_equiv_pos_as_xyz
'x, y, z'
'-x, -y, -z'

loop_
_atom_site_label
_atom_site_type_symbol
_atom_site_fract_x
_atom_site_fract_y
_atom_site_fract_z
_atom_site_U_iso_or_equiv
_atom_site_adp_type
_atom_site_occupancy
_atom_site_symmetry_multiplicity
_atom_site_calc_flag
_atom_site_refinement_flags
N1 N 0.4520(13) 0.5604(8) 0.9814(6) 0.034(2) Uani 1 1 d .
C2 C 0.5529(18) 0.6327(12) 0.8909(8) 0.036(3) Uani 1 1 d .
N3 N 0.7394(14) 0.5791(9) 0.8377(6) 0.037(2) Uani 1 1 d .
C4 C 0.7624(17) 0.6929(12) 0.7609(7) 0.036(3) Uani 1 1 d .
N5 N 0.6079(15) 0.8109(9) 0.7639(6) 0.038(2) Uani 1 1 d .
N6 N 0.4753(14) 0.7686(9) 0.8488(6) 0.037(2) Uani 1 1 d .
C7 C 0.9323(17) 0.6855(11) 0.6765(7) 0.035(3) Uani 1 1 d .
N8 N 1.050(2) 0.8357(12) 0.6305(7) 0.059(3) Uani 1 1 d .
O9 O 0.9287(18) 0.9439(10) 0.6053(6) 0.089(3) Uani 1 1 d .
O10 O 1.2546(18) 0.8332(9) 0.6191(6) 0.073(3) Uani 1 1 d .
N11 N 1.1137(16) 0.5580(11) 0.7048(7) 0.048(3) Uani 1 1 d .
O12 O 1.2109(13) 0.5827(9) 0.7655(6) 0.054(2) Uani 1 1 d .
O13 O 1.1229(13) 0.4477(9) 0.6694(6) 0.058(2) Uani 1 1 d .
N14 N 0.842(2) 0.6381(10) 0.5969(7) 0.045(3) Uani 1 1 d .
O15 O 0.9491(14) 0.6763(9) 0.5181(6) 0.059(2) Uani 1 1 d .
O16 O 0.6713(15) 0.5648(9) 0.6204(5) 0.055(2) Uani 1 1 d .
C1S C 0.075(2) -0.0072(12) 1.1308(8) 0.039(3) Uani 1 1 d .
N2S N -0.0347(15) 0.1248(9) 1.0906(6) 0.039(2) Uani 1 1 d .
H2SA H -0.1689 0.1598 1.1134 0.047 Uiso 1 1 calc R
C3S C 0.1012(18) 0.1923(12) 1.0091(8) 0.036(3) Uani 1 1 d .
N4S N 0.2893(15) 0.1110(10) 0.9961(6) 0.042(2) Uani 1 1 d .
N5S N 0.2680(15) -0.0150(9) 1.0741(6) 0.040(2) Uani 1 1 d .
N6S N 0.0000(16) -0.1008(10) 1.2108(7) 0.055(3) Uani 1 1 d .
H6SA H 0.0832 -0.1817 1.2329 0.065 Uiso 1 1 calc R
H6SB H -0.1340 -0.0831 1.2428 0.065 Uiso 1 1 calc R
N7S N 0.0518(15) 0.3238(9) 0.9519(6) 0.048(3) Uani 1 1 d .
H7SA H 0.1491 0.3621 0.9010 0.057 Uiso 1 1 calc R
H7SB H -0.0784 0.3729 0.9649 0.057 Uiso 1 1 calc R
C10S C 0.495(2) 1.1714(12) 0.5911(8) 0.060(4) Uani 1 1 d .
H10A H 0.3947 1.2621 0.5761 0.089 Uiso 1 1 calc R
H10B H 0.4690 1.0939 0.5563 0.089 Uiso 1 1 calc R
H10C H 0.6521 1.2022 0.5723 0.089 Uiso 1 1 calc R
O11S O 0.4515(12) 1.1083(7) 0.6891(5) 0.050(2) Uani 1 1 d .
H11S H 0.5221 1.0229 0.7008 0.075 Uiso 1 1 calc R
O12S O 0.4149(17) -0.2840(10) 1.2017(6) 0.074(3) Uani 1 1 d .
H12A H 0.39(3) -0.365(15) 1.258(9) 0.112 Uiso 1 1 d .
H12B H 0.49(2) -0.223(15) 1.247(9) 0.112 Uiso 1 1 d .

loop_
_atom_site_aniso_label
_atom_site_aniso_U_11
_atom_site_aniso_U_22
_atom_site_aniso_U_33
_atom_site_aniso_U_23
_atom_site_aniso_U_13
_atom_site_aniso_U_12
N1 0.013(6) 0.033(5) 0.056(6) -0.012(5) -0.011(4) 0.006(4)
C2 0.018(7) 0.042(7) 0.048(7) -0.016(6) -0.004(6) 0.008(6)
N3 0.020(6) 0.042(5) 0.050(6) -0.019(5) -0.001(5) 0.007(4)
C4 0.015(7) 0.048(7) 0.045(7) -0.013(6) -0.005(6) 0.010(6)
N5 0.021(6) 0.042(6) 0.048(6) -0.010(4) -0.002(5) 0.002(5)
N6 0.021(6) 0.041(6) 0.050(6) -0.012(4) -0.009(5) 0.007(5)
C7 0.017(7) 0.031(6) 0.056(8) -0.003(5) -0.008(6) -0.003(5)
N8 0.054(10) 0.062(8) 0.056(7) -0.018(5) 0.005(6) 0.001(7)
O9 0.077(8) 0.055(6) 0.105(8) 0.001(5) 0.027(6) 0.021(6)
O10 0.055(8) 0.079(7) 0.080(7) -0.002(4) -0.011(6) -0.021(6)
N11 0.029(7) 0.051(7) 0.066(8) -0.024(5) -0.005(6) 0.008(5)
O12 0.021(5) 0.078(6) 0.066(6) -0.022(4) -0.007(4) 0.005(4)
O13 0.039(6) 0.052(5) 0.086(6) -0.035(5) -0.008(4) 0.022(4)
N14 0.041(8) 0.042(6) 0.053(7) -0.009(5) -0.011(6) 0.007(6)
O15 0.043(6) 0.074(6) 0.057(6) -0.015(4) 0.000(5) -0.002(4)
O16 0.033(6) 0.061(6) 0.075(6) -0.020(4) -0.012(5) -0.002(5)
C1S 0.021(8) 0.044(8) 0.055(9) -0.014(6) -0.014(7) 0.005(6)
N2S 0.014(5) 0.043(6) 0.059(6) -0.014(5) 0.001(5) 0.008(5)
C3S 0.012(7) 0.040(7) 0.058(8) -0.014(6) -0.010(6) 0.001(6)
N4S 0.021(6) 0.059(6) 0.047(6) -0.012(5) -0.009(4) 0.011(5)
N5S 0.018(6) 0.051(6) 0.047(6) -0.006(5) -0.004(5) 0.001(4)
N6S 0.032(7) 0.055(6) 0.069(7) 0.000(5) -0.012(5) 0.013(5)
N7S 0.022(6) 0.039(6) 0.073(7) -0.005(5) 0.001(5) 0.012(5)
C10S 0.038(9) 0.060(8) 0.075(10) -0.007(7) -0.007(7) 0.010(6)
O11S 0.036(5) 0.042(5) 0.067(6) -0.010(4) -0.004(4) 0.015(4)
O12S 0.098(8) 0.049(6) 0.080(7) -0.007(4) -0.031(6) -0.006(5)

loop_
_atom_type_symbol
_atom_type_description
_atom_type_scat_dispersion_real
_atom_type_scat_dispersion_imag
_atom_type_scat_source
C C 0.0033 0.0016 'International Tables Vol C Tables 4.2.6.8 and 6.1.1.4'
H H 0.0000 0.0000 'International Tables Vol C Tables 4.2.6.8 and 6.1.1.4'
N N 0.0061 0.0033 'International Tables Vol C Tables 4.2.6.8 and 6.1.1.4'
O O 0.0106 0.0060 'International Tables Vol C Tables 4.2.6.8 and 6.1.1.4'

loop_
_geom_angle_atom_site_label_1
_geom_angle_atom_site_label_2
_geom_angle_atom_site_label_3
_geom_angle
_geom_angle_site_symmetry_1
N1 N1 C2 116.2(10) 2_667
N6 C2 N3 113.1(9) .
N6 C2 N1 120.8(8) .
N3 C2 N1 126.1(9) .
C4 N3 C2 100.3(8) .
N3 C4 N5 115.0(9) .
N3 C4 C7 122.2(9) .
N5 C4 C7 122.6(9) .
N6 N5 C4 104.0(7) .
C2 N6 N5 107.5(8) .
C4 C7 N8 114.6(9) .
C4 C7 N14 114.3(10) .
N8 C7 N14 105.2(8) .
C4 C7 N11 108.7(8) .
N8 C7 N11 108.5(9) .
N14 C7 N11 104.9(8) .
O9 N8 O10 126.7(12) .
O9 N8 C7 115.4(12) .
O10 N8 C7 117.8(11) .
O13 N11 O12 130.7(10) .
O13 N11 C7 115.7(11) .
O12 N11 C7 113.4(9) .
O15 N14 O16 127.4(11) .
O15 N14 C7 116.4(11) .
O16 N14 C7 116.2(10) .
N6S C1S N5S 128.5(10) .
N6S C1S N2S 125.5(10) .
N5S C1S N2S 105.9(9) .
C3S N2S C1S 107.7(8) .
C3S N2S H2SA 126.2 .
C1S N2S H2SA 126.2 .
N4S C3S N7S 124.7(11) .
N4S C3S N2S 110.6(9) .
N7S C3S N2S 124.8(10) .
C3S N4S N5S 104.5(8) .
C1S N5S N4S 111.3(9) .
C1S N6S H6SA 120.0 .
C1S N6S H6SB 120.0 .
H6SA N6S H6SB 120.0 .
C3S N7S H7SA 120.0 .
C3S N7S H7SB 120.0 .
H7SA N7S H7SB 120.0 .
O11S C10S H10A 109.5 .
O11S C10S H10B 109.5 .
H10A C10S H10B 109.5 .
O11S C10S H10C 109.5 .
H10A C10S H10C 109.5 .
H10B C10S H10C 109.5 .
C10S O11S H11S 109.5 .
H12A O12S H12B 84(10) .

loop_
_geom_bond_atom_site_label_1
_geom_bond_atom_site_label_2
_geom_bond_distance
_geom_bond_site_symmetry_2
N1 N1 1.242(13) 2_667
N1 C2 1.387(12) .
C2 N6 1.320(11) .
C2 N3 1.366(12) .
N3 C4 1.327(12) .
C4 N5 1.352(12) .
C4 C7 1.465(14) .
N5 N6 1.342(10) .
C7 N8 1.517(14) .
C7 N14 1.524(13) .
C7 N11 1.556(13) .
N8 O9 1.194(12) .
N8 O10 1.218(13) .
N11 O13 1.201(11) .
N11 O12 1.216(11) .
N14 O15 1.204(10) .
N14 O16 1.216(11) .
C1S N6S 1.302(12) .
C1S N5S 1.307(13) .
C1S N2S 1.371(12) .
N2S C3S 1.361(12) .
N2S H2SA 0.8800 .
C3S N4S 1.306(12) .
C3S N7S 1.325(12) .
N4S N5S 1.403(10) .
N6S H6SA 0.8800 .
N6S H6SB 0.8800 .
N7S H7SA 0.8800 .
N7S H7SB 0.8800 .
C10S O11S 1.403(11) .
C10S H10A 0.9800 .
C10S H10B 0.9800 .
C10S H10C 0.9800 .
O11S H11S 0.8400 .
O12S H12A 0.96(13) .
O12S H12B 1.12(15) .

loop_
_geom_hbond_atom_site_label_D
_geom_hbond_atom_site_label_H
_geom_hbond_atom_site_label_A
_geom_hbond_distance_DH
_geom_hbond_distance_HA
_geom_hbond_distance_DA
_geom_hbond_angle_DHA
_geom_hbond_site_symmetry_A
N2S H2SA N6 0.88 1.93 2.810(12) 173.5 2_567
N6S H6SA O12S 0.88 2.15 2.881(13) 140.1 .
N6S H6SB O11S 0.88 2.00 2.848(13) 162.4 2_567
N7S H7SA O12 0.88 2.45 3.198(12) 142.9 1_455
N7S H7SB N1 0.88 2.33 3.187(12) 165.4 2_567
O11S H11S N5 0.84 1.98 2.788(11) 161.4 .
O12S H12A O16 0.96(13) 2.22(13) 3.173(12) 175(12) 2_657
O12S H12B O11S 1.12(15) 1.62(14) 2.725(12) 166(12) 2_667

loop_
_geom_torsion_atom_site_label_1
_geom_torsion_atom_site_label_2
_geom_torsion_atom_site_label_3
_geom_torsion_atom_site_label_4
_geom_torsion
_geom_torsion_site_symmetry_1
N1 N1 C2 N6 -174.0(11) 2_667
N1 N1 C2 N3 3.6(17) 2_667
N6 C2 N3 C4 -0.9(11) .
N1 C2 N3 C4 -178.7(10) .
C2 N3 C4 N5 0.8(12) .
C2 N3 C4 C7 -174.9(10) .
N3 C4 N5 N6 -0.4(12) .
C7 C4 N5 N6 175.2(10) .
N3 C2 N6 N5 0.7(12) .
N1 C2 N6 N5 178.6(9) .
C4 N5 N6 C2 -0.2(11) .
N3 C4 C7 N8 -139.3(11) .
N5 C4 C7 N8 45.3(15) .
N3 C4 C7 N14 99.1(11) .
N5 C4 C7 N14 -76.3(12) .
N3 C4 C7 N11 -17.7(14) .
N5 C4 C7 N11 166.9(10) .
C4 C7 N8 O9 -58.2(13) .
N14 C7 N8 O9 68.2(11) .
N11 C7 N8 O9 -179.9(9) .
C4 C7 N8 O10 124.9(11) .
N14 C7 N8 O10 -108.7(11) .
N11 C7 N8 O10 3.1(14) .
C4 C7 N11 O13 114.0(10) .
N8 C7 N11 O13 -120.7(10) .
N14 C7 N11 O13 -8.6(12) .
C4 C7 N11 O12 -60.6(12) .
N8 C7 N11 O12 64.7(11) .
N14 C7 N11 O12 176.8(9) .
C4 C7 N14 O15 157.2(9) .
N8 C7 N14 O15 30.6(11) .
N11 C7 N14 O15 -83.8(9) .
C4 C7 N14 O16 -23.4(11) .
N8 C7 N14 O16 -150.0(9) .
N11 C7 N14 O16 95.6(9) .
N6S C1S N2S C3S 178.3(11) .
N5S C1S N2S C3S 0.1(12) .
C1S N2S C3S N4S -0.2(12) .
C1S N2S C3S N7S -178.9(10) .
N7S C3S N4S N5S 179.0(10) .
N2S C3S N4S N5S 0.3(11) .
N6S C1S N5S N4S -178.0(10) .
N2S C1S N5S N4S 0.1(12) .
C3S N4S N5S C1S -0.3(11) .
